data_1502757
loop_
_publ_author_name
'Mor\'e, Ren\'e'
'Busse, Gerhard'
'Hallmann, J\"org'
'Paulmann, Carsten'
'Scholz, Mirko'
'Techert, Simone'

_publ_section_title
;
 Photodimerization of Crystalline 9-Anthracenecarboxylic Acid: A
 Nontopotactic Autocatalytic Transformation
;
_journal_issue 9
_journal_name_full 'The Journal of Physical Chemistry C'
_journal_page_first 4142
_journal_paper_doi 10.1021/jp909513v
_journal_volume 114
_journal_year 2010
_chemical_formula_sum 'C15 H10 O2'
_chemical_formula_weight 222.23
_chemical_name_systematic
; 
 ? 
;
_space_group_IT_number 14
_symmetry_space_group_name_Hall '-P 2yn'
_symmetry_space_group_name_H-M 'P 1 21/n 1'
_atom_sites_solution_hydrogens geom
_atom_sites_solution_primary direct
_atom_sites_solution_secondary difmap
_audit_creation_method SHELXL-97
_cell_angle_alpha 90.00
_cell_angle_beta 90.64(3)
_cell_angle_gamma 90.00
_cell_formula_units_Z 4
_cell_length_a 3.8900(8)
_cell_length_b 9.3700(19)
_cell_length_c 29.060(6)
_cell_measurement_temperature 270(2)
_cell_volume 1059.2(4)
_computing_structure_refinement 'SHELXL-97 (Sheldrick, 1997)'
_computing_structure_solution 'SHELXS-97 (Sheldrick, 1990)'
_diffrn_ambient_temperature 270(2)
_diffrn_measured_fraction_theta_full 0.966
_diffrn_measured_fraction_theta_max 0.966
_diffrn_measurement_device_type 'four circle kappa diffractometer'
_diffrn_measurement_method 'phi rotation'
_diffrn_radiation_monochromator silicon
_diffrn_radiation_source 'DORIS III'
_diffrn_radiation_type 'synchrotron radiation'
_diffrn_radiation_wavelength 0.60000
_diffrn_reflns_av_R_equivalents 0.0344
_diffrn_reflns_av_sigmaI/netI 0.0300
_diffrn_reflns_limit_h_max 4
_diffrn_reflns_limit_h_min -4
_diffrn_reflns_limit_k_max 11
_diffrn_reflns_limit_k_min -11
_diffrn_reflns_limit_l_max 36
_diffrn_reflns_limit_l_min -36
_diffrn_reflns_number 7868
_diffrn_reflns_theta_full 22.32
_diffrn_reflns_theta_max 22.32
_diffrn_reflns_theta_min 1.93
_exptl_absorpt_coefficient_mu 0.092
_exptl_absorpt_correction_T_max 0.9982
_exptl_absorpt_correction_T_min 0.9300
_exptl_crystal_colour yellow
_exptl_crystal_density_diffrn 1.394
_exptl_crystal_density_method 'not measured'
_exptl_crystal_description plate
_exptl_crystal_F_000 464
_exptl_crystal_size_max 0.80
_exptl_crystal_size_mid 0.05
_exptl_crystal_size_min 0.02
_refine_diff_density_max 0.229
_refine_diff_density_min -0.192
_refine_diff_density_rms 0.039
_refine_ls_extinction_method none
_refine_ls_goodness_of_fit_ref 1.044
_refine_ls_hydrogen_treatment mixed
_refine_ls_matrix_type full
_refine_ls_number_parameters 199
_refine_ls_number_reflns 2151
_refine_ls_number_restraints 0
_refine_ls_restrained_S_all 1.044
_refine_ls_R_factor_all 0.0492
_refine_ls_R_factor_gt 0.0388
_refine_ls_shift/su_max 0.000
_refine_ls_shift/su_mean 0.000
_refine_ls_structure_factor_coef Fsqd
_refine_ls_weighting_details 'calc w=1/[\s^2^(Fo^2^)+(0.0575P)^2^+0.2380P] where P=(Fo^2^+2Fc^2^)/3'
_refine_ls_weighting_scheme calc
_refine_ls_wR_factor_gt 0.1017
_refine_ls_wR_factor_ref 0.1080
_reflns_number_gt 1777
_reflns_number_total 2151
_reflns_threshold_expression >2sigma(I)
_cod_data_source_file jp909513v_si_001.cif
_cod_data_source_block 9ac_d11_x14
_cod_database_code 1502757

loop_
_symmetry_equiv_pos_as_xyz
'x, y, z'
'-x+1/2, y+1/2, -z+1/2'
'-x, -y, -z'
'x-1/2, -y-1/2, z-1/2'

loop_
_atom_site_label
_atom_site_type_symbol
_atom_site_fract_x
_atom_site_fract_y
_atom_site_fract_z
_atom_site_U_iso_or_equiv
_atom_site_adp_type
_atom_site_occupancy
_atom_site_symmetry_multiplicity
_atom_site_calc_flag
_atom_site_refinement_flags
_atom_site_disorder_assembly
_atom_site_disorder_group
C9 C 0.1280(3) 0.19853(13) 0.09785(4) 0.0243(3) Uani 1 1 d . . .
C13 C 0.2725(3) 0.13493(13) 0.13778(4) 0.0249(3) Uani 1 1 d . . .
C14 C 0.0413(3) 0.34504(13) 0.09646(4) 0.0246(3) Uani 1 1 d . . .
C12 C 0.1153(3) 0.43196(13) 0.13613(4) 0.0282(3) Uani 1 1 d . . .
O2 O 0.2150(3) 0.15757(12) 0.01842(4) 0.0384(3) Uani 1 1 d . . .
C11 C 0.3461(3) 0.22492(14) 0.17689(4) 0.0282(3) Uani 1 1 d . . .
C4 C 0.4991(4) 0.16236(17) 0.21728(5) 0.0379(4) Uani 1 1 d . . .
C8 C -0.1281(4) 0.41202(14) 0.05810(5) 0.0313(3) Uani 1 1 d . . .
O1 O -0.0921(3) -0.00367(10) 0.05661(3) 0.0382(3) Uani 1 1 d . . .
C10 C 0.2696(4) 0.36980(14) 0.17472(5) 0.0314(3) Uani 1 1 d . . .
C15 C 0.0741(3) 0.10912(13) 0.05562(4) 0.0257(3) Uani 1 1 d . . .
C1 C 0.3602(4) -0.01336(14) 0.14141(5) 0.0316(3) Uani 1 1 d . . .
C7 C -0.2073(4) 0.55367(16) 0.05884(6) 0.0378(3) Uani 1 1 d . . .
C2 C 0.5048(4) -0.06708(16) 0.18069(5) 0.0380(4) Uani 1 1 d . . .
C5 C 0.0290(4) 0.58059(15) 0.13501(5) 0.0369(3) Uani 1 1 d . . .
C3 C 0.5756(4) 0.02214(18) 0.21918(5) 0.0412(4) Uani 1 1 d . . .
C6 C -0.1258(4) 0.63955(15) 0.09764(6) 0.0406(4) Uani 1 1 d . . .
H8 H -0.189(4) 0.3559(17) 0.0316(6) 0.036(4) Uiso 1 1 d . . .
H1 H 0.315(4) -0.0777(18) 0.1155(6) 0.039(4) Uiso 1 1 d . . .
H4 H 0.548(5) 0.2273(19) 0.2420(7) 0.047(5) Uiso 1 1 d . . .
H10 H 0.327(4) 0.4385(18) 0.2011(6) 0.041(4) Uiso 1 1 d . . .
H2 H 0.565(5) -0.167(2) 0.1816(7) 0.052(5) Uiso 1 1 d . . .
H5 H 0.083(5) 0.6406(19) 0.1629(7) 0.048(5) Uiso 1 1 d . . .
H7 H -0.332(5) 0.5942(19) 0.0328(7) 0.048(5) Uiso 1 1 d . . .
H6 H -0.184(5) 0.735(2) 0.0971(7) 0.061(6) Uiso 1 1 d . . .
H3 H 0.686(5) -0.018(2) 0.2457(7) 0.054(5) Uiso 1 1 d . . .
H9A H 0.187(9) 0.102(4) -0.0019(15) 0.000(18) Uiso 0.36(10) 1 d P A 1
H9B H -0.11(2) -0.086(8) 0.022(4) 0.18(3) Uiso 0.64(10) 1 d P A 2

loop_
_atom_site_aniso_label
_atom_site_aniso_U_11
_atom_site_aniso_U_22
_atom_site_aniso_U_33
_atom_site_aniso_U_23
_atom_site_aniso_U_13
_atom_site_aniso_U_12
C9 0.0277(7) 0.0248(6) 0.0205(6) -0.0005(4) 0.0009(5) -0.0026(5)
C13 0.0255(7) 0.0274(6) 0.0219(6) 0.0011(5) 0.0015(5) -0.0018(5)
C14 0.0262(7) 0.0240(6) 0.0238(6) 0.0008(5) 0.0021(5) -0.0022(5)
C12 0.0288(7) 0.0258(6) 0.0301(7) -0.0038(5) 0.0038(5) -0.0034(5)
O2 0.0591(7) 0.0352(5) 0.0210(5) -0.0029(4) 0.0057(4) -0.0116(5)
C11 0.0277(7) 0.0354(7) 0.0215(6) -0.0002(5) 0.0001(5) -0.0043(5)
C4 0.0395(8) 0.0516(9) 0.0224(6) 0.0009(6) -0.0056(6) -0.0045(7)
C8 0.0345(8) 0.0299(7) 0.0293(7) 0.0036(5) -0.0017(5) 0.0003(5)
O1 0.0588(7) 0.0295(5) 0.0262(5) -0.0038(4) 0.0013(4) -0.0142(4)
C10 0.0344(7) 0.0343(7) 0.0253(7) -0.0084(5) 0.0002(5) -0.0050(5)
C15 0.0332(7) 0.0227(6) 0.0211(6) 0.0006(4) -0.0017(5) 0.0002(5)
C1 0.0345(7) 0.0297(7) 0.0307(7) 0.0035(5) 0.0004(6) 0.0015(5)
C7 0.0383(8) 0.0331(7) 0.0421(8) 0.0119(6) 0.0011(6) 0.0037(6)
C2 0.0384(8) 0.0364(8) 0.0391(8) 0.0118(6) -0.0009(6) 0.0054(6)
C5 0.0410(8) 0.0259(7) 0.0439(8) -0.0086(6) 0.0049(6) -0.0024(6)
C3 0.0381(8) 0.0551(9) 0.0302(7) 0.0151(6) -0.0062(6) 0.0010(7)
C6 0.0427(9) 0.0227(7) 0.0565(10) 0.0026(6) 0.0095(7) 0.0032(6)

loop_
_atom_type_symbol
_atom_type_description
_atom_type_scat_dispersion_real
_atom_type_scat_dispersion_imag
_atom_type_scat_source
C C 0.0033 0.0016 'International Tables Vol C Tables 4.2.6.8 and 6.1.1.4'
H H 0.0000 0.0000 'International Tables Vol C Tables 4.2.6.8 and 6.1.1.4'
O O 0.0106 0.0060 'International Tables Vol C Tables 4.2.6.8 and 6.1.1.4'

loop_
_geom_angle_atom_site_label_1
_geom_angle_atom_site_label_2
_geom_angle_atom_site_label_3
_geom_angle
C14 C9 C13 121.64(11)
C14 C9 C15 119.23(11)
C13 C9 C15 119.12(11)
C9 C13 C1 124.06(11)
C9 C13 C11 118.27(11)
C1 C13 C11 117.64(11)
C9 C14 C8 123.69(11)
C9 C14 C12 118.78(11)
C8 C14 C12 117.50(11)
C10 C12 C5 121.55(12)
C10 C12 C14 119.27(12)
C5 C12 C14 119.18(12)
C10 C11 C4 121.48(12)
C10 C11 C13 119.65(12)
C4 C11 C13 118.86(12)
C3 C4 C11 121.39(13)
C7 C8 C14 121.09(13)
C11 C10 C12 122.31(12)
O1 C15 O2 122.83(12)
O1 C15 C9 121.73(11)
O2 C15 C9 115.44(11)
C2 C1 C13 120.98(13)
C8 C7 C6 121.09(14)
C1 C2 C3 121.09(14)
C6 C5 C12 121.13(13)
C4 C3 C2 120.03(13)
C5 C6 C7 119.99(13)

loop_
_geom_bond_atom_site_label_1
_geom_bond_atom_site_label_2
_geom_bond_distance
C9 C14 1.4141(17)
C9 C13 1.4154(17)
C9 C15 1.4986(17)
C13 C1 1.4344(18)
C13 C11 1.4412(17)
C14 C8 1.4333(18)
C14 C12 1.4379(17)
C12 C10 1.393(2)
C12 C5 1.4329(19)
O2 C15 1.2994(16)
C11 C10 1.3910(19)
C11 C4 1.4353(19)
C4 C3 1.348(2)
C8 C7 1.363(2)
O1 C15 1.2394(16)
C1 C2 1.3633(19)
C7 C6 1.418(2)
C2 C3 1.421(2)
C5 C6 1.354(2)

loop_
_geom_torsion_atom_site_label_1
_geom_torsion_atom_site_label_2
_geom_torsion_atom_site_label_3
_geom_torsion_atom_site_label_4
_geom_torsion
C14 C9 C13 C1 178.94(12)
C15 C9 C13 C1 -2.7(2)
C14 C9 C13 C11 -2.95(19)
C15 C9 C13 C11 175.44(11)
C13 C9 C14 C8 -175.31(12)
C15 C9 C14 C8 6.29(19)
C13 C9 C14 C12 2.52(18)
C15 C9 C14 C12 -175.87(12)
C9 C14 C12 C10 -0.05(19)
C8 C14 C12 C10 177.92(12)
C9 C14 C12 C5 179.88(12)
C8 C14 C12 C5 -2.16(19)
C9 C13 C11 C10 0.93(19)
C1 C13 C11 C10 179.16(12)
C9 C13 C11 C4 -178.75(12)
C1 C13 C11 C4 -0.53(19)
C10 C11 C4 C3 -179.45(14)
C13 C11 C4 C3 0.2(2)
C9 C14 C8 C7 179.58(13)
C12 C14 C8 C7 1.7(2)
C4 C11 C10 C12 -178.80(14)
C13 C11 C10 C12 1.5(2)
C5 C12 C10 C11 178.10(13)
C14 C12 C10 C11 -2.0(2)
C14 C9 C15 O1 -127.05(14)
C13 C9 C15 O1 54.51(19)
C14 C9 C15 O2 53.40(17)
C13 C9 C15 O2 -125.03(13)
C9 C13 C1 C2 178.75(13)
C11 C13 C1 C2 0.6(2)
C14 C8 C7 C6 -0.2(2)
C13 C1 C2 C3 -0.4(2)
C10 C12 C5 C6 -178.95(14)
C14 C12 C5 C6 1.1(2)
C11 C4 C3 C2 0.0(2)
C1 C2 C3 C4 0.1(2)
C12 C5 C6 C7 0.4(2)
C8 C7 C6 C5 -0.9(2)
